data_2017838
loop_
_publ_author_name
'Sanabria, Carlos M.'
'G\'omez, Sandra L.'
'Palma, Alirio'
'Cobo, Justo'
'Glidewell, Christopher'

_publ_section_title
;
 Four 1-naphthyl-substituted tetrahydro-1,4-epoxy-1-benzazepines:
 hydrogen-bonded structures in one, two and three dimensions
;
_journal_coeditor_code GG3246
_journal_issue 11
_journal_name_full 'Acta Crystallographica Section C'
_journal_page_first o540
_journal_page_last o546
_journal_paper_doi 10.1107/S0108270110038230
_journal_volume 66
_journal_year 2010
_chemical_formula_iupac 'C21 H19 N O'
_chemical_formula_moiety 'C21 H19 N O'
_chemical_formula_sum 'C21 H19 N O'
_chemical_formula_weight 301.37
_chemical_name_systematic
;
(2<i>SR</i>,4<i>RS</i>)-7-Methyl-2-<i>exo</i>-(1-naphthyl)-2,3,4,5-tetrahydro-
1<i>H</i>-1,4-epoxy-1-benzazepine
;
_space_group_IT_number 14
_symmetry_cell_setting monoclinic
_symmetry_space_group_name_Hall '-P 2ybc'
_symmetry_space_group_name_H-M 'P 1 21/c 1'
_atom_sites_solution_hydrogens geom
_atom_sites_solution_primary direct
_atom_sites_solution_secondary difmap
_cell_angle_alpha 90.00
_cell_angle_beta 96.799(10)
_cell_angle_gamma 90.00
_cell_formula_units_Z 4
_cell_length_a 10.7760(13)
_cell_length_b 8.9612(11)
_cell_length_c 15.4241(15)
_cell_measurement_reflns_used 3390
_cell_measurement_temperature 120(2)
_cell_measurement_theta_max 27.50
_cell_measurement_theta_min 2.96
_cell_volume 1479.0(3)
_computing_cell_refinement 'DIRAX/LSQ (Duisenberg <i>et al.</i>, 2000)'
_computing_data_collection 'COLLECT (Nonius, 1999)'
_computing_data_reduction 'EVALCCD (Duisenberg <i>et al.</i>, 2003)'
_computing_molecular_graphics 'PLATON (Spek, 2009)'
_computing_publication_material
;
SHELXL97 (Sheldrick, 2008) and PLATON (Spek, 2009)
;
_computing_structure_refinement 'SHELXL97 (Sheldrick, 2008)'
_computing_structure_solution 'SIR2004 (Burla <i>et al.</i>, 2005)'
_diffrn_ambient_temperature 120(2)
_diffrn_detector_area_resol_mean 9.091
_diffrn_measured_fraction_theta_full 0.998
_diffrn_measured_fraction_theta_max 0.998
_diffrn_measurement_device_type 'Bruker-Nonius KappaCCD area-detector'
_diffrn_measurement_method '\f and \w scans'
_diffrn_radiation_monochromator graphite
_diffrn_radiation_source 'Bruker-Nonius FR591 rotating anode'
_diffrn_radiation_type 'Mo K\a'
_diffrn_radiation_wavelength 0.71073
_diffrn_reflns_av_R_equivalents 0.0667
_diffrn_reflns_av_sigmaI/netI 0.0468
_diffrn_reflns_limit_h_max 13
_diffrn_reflns_limit_h_min -13
_diffrn_reflns_limit_k_max 10
_diffrn_reflns_limit_k_min -10
_diffrn_reflns_limit_l_max 18
_diffrn_reflns_limit_l_min -18
_diffrn_reflns_number 19719
_diffrn_reflns_theta_full 25.50
_diffrn_reflns_theta_max 25.50
_diffrn_reflns_theta_min 2.96
_diffrn_standards_decay_% 0
_diffrn_standards_interval_count 0
_diffrn_standards_interval_time 0
_diffrn_standards_number 0
_exptl_absorpt_coefficient_mu 0.083
_exptl_absorpt_correction_T_max 0.980
_exptl_absorpt_correction_T_min 0.965
_exptl_absorpt_correction_type multi-scan
_exptl_absorpt_process_details '(SADABS; Sheldrick, 2003)'
_exptl_crystal_colour colourless
_exptl_crystal_density_diffrn 1.354
_exptl_crystal_density_method 'not measured'
_exptl_crystal_description block
_exptl_crystal_F_000 640
_exptl_crystal_size_max 0.30
_exptl_crystal_size_mid 0.28
_exptl_crystal_size_min 0.24
_refine_diff_density_max 0.302
_refine_diff_density_min -0.313
_refine_ls_extinction_method none
_refine_ls_goodness_of_fit_ref 1.088
_refine_ls_hydrogen_treatment constr
_refine_ls_matrix_type full
_refine_ls_number_parameters 209
_refine_ls_number_reflns 2744
_refine_ls_number_restraints 0
_refine_ls_restrained_S_all 1.088
_refine_ls_R_factor_all 0.1061
_refine_ls_R_factor_gt 0.0588
_refine_ls_shift/su_max 0.001
_refine_ls_shift/su_mean 0.000
_refine_ls_structure_factor_coef Fsqd
_refine_ls_weighting_details 'w = 1/[\s^2^(Fo^2^)+(0.0804P)^2^+0.8442P] where P=(Fo^2^+2Fc^2^)/3'
_refine_ls_weighting_scheme calc
_refine_ls_wR_factor_gt 0.1343
_refine_ls_wR_factor_ref 0.1667
_reflns_number_gt 1737
_reflns_number_total 2744
_reflns_threshold_expression I>2\s(I)
_cod_data_source_file gg3246.cif
_cod_data_source_block II
_cod_original_sg_symbol_H-M 'P 21/c'
_cod_database_code 2017838
_cod_database_fobs_code 2017838

loop_
_symmetry_equiv_pos_as_xyz
'x, y, z'
'-x, y+1/2, -z+1/2'
'-x, -y, -z'
'x, -y-1/2, z-1/2'

loop_
_atom_site_type_symbol
_atom_site_label
_atom_site_fract_x
_atom_site_fract_y
_atom_site_fract_z
_atom_site_U_iso_or_equiv
_atom_site_adp_type
_atom_site_calc_flag
_atom_site_refinement_flags
_atom_site_occupancy
_atom_site_disorder_assembly
_atom_site_disorder_group
N N1 0.54567(19) 0.6701(2) 0.65191(13) 0.0225(5) Uani d . 1 . .
C C2 0.4638(2) 0.5357(3) 0.63922(16) 0.0241(6) Uani d . 1 . .
H H2 0.4332 0.5247 0.5758 0.029 Uiso calc R 1 . .
C C3 0.5528(2) 0.4056(3) 0.66801(17) 0.0265(6) Uani d . 1 . .
H H3A 0.5140 0.3357 0.7066 0.032 Uiso calc R 1 . .
H H3B 0.5763 0.3501 0.6169 0.032 Uiso calc R 1 . .
C C4 0.6657(2) 0.4831(3) 0.71704(17) 0.0266(6) Uani d . 1 . .
H H4 0.6927 0.4315 0.7736 0.032 Uiso calc R 1 . .
C C5 0.7730(2) 0.4966(3) 0.66300(16) 0.0272(6) Uani d . 1 . .
H H5A 0.8477 0.5354 0.6996 0.033 Uiso calc R 1 . .
H H5B 0.7936 0.3971 0.6407 0.033 Uiso calc R 1 . .
C C5a 0.7372(2) 0.6006(3) 0.58776(16) 0.0234(6) Uani d . 1 . .
C C6 0.8110(2) 0.6207(3) 0.52150(16) 0.0266(6) Uani d . 1 . .
H H6 0.8864 0.5652 0.5231 0.032 Uiso calc R 1 . .
C C7 0.7798(3) 0.7185(3) 0.45266(17) 0.0279(6) Uani d . 1 . .
C C71 0.8622(3) 0.7363(3) 0.38225(18) 0.0350(7) Uani d . 1 . .
H H71A 0.9419 0.6857 0.3993 0.052 Uiso calc R 1 . .
H H71B 0.8773 0.8427 0.3731 0.052 Uiso calc R 1 . .
H H71C 0.8214 0.6923 0.3280 0.052 Uiso calc R 1 . .
C C8 0.6699(3) 0.7984(3) 0.45219(17) 0.0289(6) Uani d . 1 . .
H H8 0.6462 0.8662 0.4058 0.035 Uiso calc R 1 . .
C C9 0.5942(2) 0.7822(3) 0.51721(16) 0.0257(6) Uani d . 1 . .
H H9 0.5195 0.8389 0.5159 0.031 Uiso calc R 1 . .
C C9a 0.6274(2) 0.6826(3) 0.58492(16) 0.0220(6) Uani d . 1 . .
O O14 0.62210(16) 0.63238(19) 0.73193(10) 0.0277(5) Uani d . 1 . .
C C21 0.3542(2) 0.5588(3) 0.68948(16) 0.0228(6) Uani d . 1 . .
C C22 0.3486(2) 0.4965(3) 0.76946(16) 0.0256(6) Uani d . 1 . .
H H22 0.4160 0.4362 0.7945 0.031 Uiso calc R 1 . .
C C23 0.2458(3) 0.5189(3) 0.81588(17) 0.0292(6) Uani d . 1 . .
H H23 0.2439 0.4725 0.8711 0.035 Uiso calc R 1 . .
C C24 0.1493(2) 0.6063(3) 0.78264(17) 0.0280(6) Uani d . 1 . .
H H24 0.0798 0.6198 0.8144 0.034 Uiso calc R 1 . .
C C25 0.1510(2) 0.6776(3) 0.70114(16) 0.0253(6) Uani d . 1 . .
C C26 0.0540(2) 0.7732(3) 0.66774(17) 0.0285(6) Uani d . 1 . .
H H26 -0.0150 0.7883 0.6997 0.034 Uiso calc R 1 . .
C C27 0.0573(3) 0.8444(3) 0.59035(17) 0.0304(7) Uani d . 1 . .
H H27 -0.0090 0.9091 0.5684 0.036 Uiso calc R 1 . .
C C28 0.1589(3) 0.8218(3) 0.54326(17) 0.0296(6) Uani d . 1 . .
H H28 0.1614 0.8722 0.4893 0.036 Uiso calc R 1 . .
C C29 0.2539(2) 0.7291(3) 0.57335(17) 0.0268(6) Uani d . 1 . .
H H29 0.3211 0.7143 0.5396 0.032 Uiso calc R 1 . .
C C210 0.2545(2) 0.6543(3) 0.65400(16) 0.0224(6) Uani d . 1 . .

loop_
_atom_site_aniso_label
_atom_site_aniso_U_11
_atom_site_aniso_U_22
_atom_site_aniso_U_33
_atom_site_aniso_U_12
_atom_site_aniso_U_13
_atom_site_aniso_U_23
N1 0.0253(12) 0.0233(11) 0.0188(11) -0.0003(9) 0.0018(9) 0.0010(9)
C2 0.0265(14) 0.0213(14) 0.0253(14) -0.0032(11) 0.0063(11) -0.0015(11)
C3 0.0275(14) 0.0239(14) 0.0290(14) 0.0003(11) 0.0075(11) -0.0009(11)
C4 0.0316(15) 0.0227(14) 0.0256(14) 0.0023(11) 0.0038(12) 0.0007(11)
C5 0.0285(15) 0.0256(14) 0.0272(14) 0.0026(11) 0.0024(12) 0.0016(11)
C5a 0.0234(14) 0.0229(14) 0.0238(14) -0.0041(11) 0.0018(11) -0.0023(11)
C6 0.0255(14) 0.0259(14) 0.0285(14) -0.0023(11) 0.0038(11) -0.0035(12)
C7 0.0299(15) 0.0296(15) 0.0250(14) -0.0091(12) 0.0060(12) -0.0038(11)
C71 0.0356(17) 0.0396(17) 0.0310(16) -0.0099(13) 0.0093(13) 0.0000(13)
C8 0.0338(16) 0.0303(15) 0.0220(14) -0.0074(12) 0.0012(12) 0.0016(11)
C9 0.0266(14) 0.0225(14) 0.0275(14) -0.0026(11) 0.0015(11) -0.0007(11)
C9a 0.0228(14) 0.0210(13) 0.0227(13) -0.0047(11) 0.0046(11) -0.0017(10)
O14 0.0319(11) 0.0273(10) 0.0232(10) 0.0020(8) 0.0006(8) 0.0000(8)
C21 0.0247(14) 0.0197(13) 0.0242(14) -0.0021(11) 0.0035(11) -0.0030(11)
C22 0.0273(15) 0.0244(14) 0.0254(14) 0.0017(11) 0.0039(12) 0.0013(11)
C23 0.0328(16) 0.0292(15) 0.0269(14) 0.0021(12) 0.0093(12) 0.0035(12)
C24 0.0280(14) 0.0267(14) 0.0310(15) -0.0010(12) 0.0106(12) -0.0030(12)
C25 0.0282(15) 0.0209(13) 0.0275(14) -0.0031(11) 0.0064(12) -0.0034(11)
C26 0.0249(15) 0.0273(15) 0.0338(15) 0.0003(12) 0.0056(12) -0.0026(12)
C27 0.0296(15) 0.0272(15) 0.0331(16) 0.0025(12) -0.0015(12) -0.0005(12)
C28 0.0351(16) 0.0286(15) 0.0248(14) 0.0003(12) 0.0015(12) 0.0023(12)
C29 0.0274(15) 0.0262(14) 0.0269(14) -0.0012(12) 0.0037(11) -0.0012(11)
C210 0.0250(14) 0.0191(13) 0.0225(13) -0.0036(11) 0.0005(11) -0.0026(10)

loop_
_atom_type_symbol
_atom_type_description
_atom_type_scat_dispersion_real
_atom_type_scat_dispersion_imag
_atom_type_scat_source
C C 0.0033 0.0016 'International Tables Vol C Tables 4.2.6.8 and 6.1.1.4'
H H 0.0000 0.0000 'International Tables Vol C Tables 4.2.6.8 and 6.1.1.4'
N N 0.0061 0.0033 'International Tables Vol C Tables 4.2.6.8 and 6.1.1.4'
O O 0.0106 0.0060 'International Tables Vol C Tables 4.2.6.8 and 6.1.1.4'

loop_
_geom_angle_atom_site_label_1
_geom_angle_atom_site_label_2
_geom_angle_atom_site_label_3
_geom_angle_site_symmetry_1
_geom_angle_site_symmetry_3
_geom_angle
_geom_angle_publ_flag
C9a N1 O14 . . 107.27(18) ?
C9a N1 C2 . . 111.79(18) ?
O14 N1 C2 . . 101.07(17) ?
N1 C2 C21 . . 108.06(19) ?
N1 C2 C3 . . 103.61(19) ?
C21 C2 C3 . . 117.1(2) ?
N1 C2 H2 . . 109.2 ?
C21 C2 H2 . . 109.2 ?
C3 C2 H2 . . 109.2 ?
C4 C3 C2 . . 103.4(2) ?
C4 C3 H3A . . 111.1 ?
C2 C3 H3A . . 111.1 ?
C4 C3 H3B . . 111.1 ?
C2 C3 H3B . . 111.1 ?
H3A C3 H3B . . 109.1 ?
O14 C4 C5 . . 107.4(2) ?
O14 C4 C3 . . 104.2(2) ?
C5 C4 C3 . . 112.5(2) ?
O14 C4 H4 . . 110.8 ?
C5 C4 H4 . . 110.8 ?
C3 C4 H4 . . 110.8 ?
C5a C5 C4 . . 109.4(2) ?
C5a C5 H5A . . 109.8 ?
C4 C5 H5A . . 109.8 ?
C5a C5 H5B . . 109.8 ?
C4 C5 H5B . . 109.8 ?
H5A C5 H5B . . 108.2 ?
C6 C5a C9a . . 118.1(2) ?
C6 C5a C5 . . 122.4(2) ?
C9a C5a C5 . . 119.5(2) ?
C5a C6 C7 . . 122.7(2) ?
C5a C6 H6 . . 118.6 ?
C7 C6 H6 . . 118.6 ?
C8 C7 C6 . . 117.4(2) ?
C8 C7 C71 . . 121.6(2) ?
C6 C7 C71 . . 120.9(2) ?
C7 C71 H71A . . 109.5 ?
C7 C71 H71B . . 109.5 ?
H71A C71 H71B . . 109.5 ?
C7 C71 H71C . . 109.5 ?
H71A C71 H71C . . 109.5 ?
H71B C71 H71C . . 109.5 ?
C9 C8 C7 . . 121.6(2) ?
C9 C8 H8 . . 119.2 ?
C7 C8 H8 . . 119.2 ?
C8 C9 C9a . . 119.7(2) ?
C8 C9 H9 . . 120.2 ?
C9a C9 H9 . . 120.2 ?
C9 C9a C5a . . 120.5(2) ?
C9 C9a N1 . . 117.7(2) ?
C5a C9a N1 . . 121.8(2) ?
N1 O14 C4 . . 104.16(17) ?
C22 C21 C210 . . 118.7(2) ?
C22 C21 C2 . . 122.2(2) ?
C210 C21 C2 . . 119.1(2) ?
C21 C22 C23 . . 121.7(2) ?
C21 C22 H22 . . 119.1 ?
C23 C22 H22 . . 119.1 ?
C24 C23 C22 . . 120.5(2) ?
C24 C23 H23 . . 119.8 ?
C22 C23 H23 . . 119.8 ?
C23 C24 C25 . . 120.6(2) ?
C23 C24 H24 . . 119.7 ?
C25 C24 H24 . . 119.7 ?
C26 C25 C24 . . 121.1(2) ?
C26 C25 C210 . . 120.0(2) ?
C24 C25 C210 . . 118.9(2) ?
C27 C26 C25 . . 121.0(2) ?
C27 C26 H26 . . 119.5 ?
C25 C26 H26 . . 119.5 ?
C26 C27 C28 . . 119.5(3) ?
C26 C27 H27 . . 120.3 ?
C28 C27 H27 . . 120.3 ?
C29 C28 C27 . . 121.1(2) ?
C29 C28 H28 . . 119.4 ?
C27 C28 H28 . . 119.5 ?
C28 C29 C210 . . 121.1(3) ?
C28 C29 H29 . . 119.4 ?
C210 C29 H29 . . 119.4 ?
C29 C210 C25 . . 117.4(2) ?
C29 C210 C21 . . 123.1(2) ?
C25 C210 C21 . . 119.5(2) ?

loop_
_geom_bond_atom_site_label_1
_geom_bond_atom_site_label_2
_geom_bond_site_symmetry_2
_geom_bond_distance
_geom_bond_publ_flag
N1 C9a . 1.440(3) ?
N1 O14 . 1.441(3) ?
N1 C2 . 1.492(3) ?
C2 C21 . 1.503(3) ?
C2 C3 . 1.541(4) ?
C2 H2 . 1.0000 ?
C3 C4 . 1.522(4) ?
C3 H3A . 0.9900 ?
C3 H3B . 0.9900 ?
C4 O14 . 1.445(3) ?
C4 C5 . 1.508(4) ?
C4 H4 . 1.0000 ?
C5 C5a . 1.503(3) ?
C5 H5A . 0.9900 ?
C5 H5B . 0.9900 ?
C5a C6 . 1.379(3) ?
C5a C9a . 1.389(3) ?
C6 C7 . 1.387(4) ?
C6 H6 . 0.9500 ?
C7 C8 . 1.384(4) ?
C7 C71 . 1.490(4) ?
C71 H71A . 0.9800 ?
C71 H71B . 0.9800 ?
C71 H71C . 0.9800 ?
C8 C9 . 1.373(4) ?
C8 H8 . 0.9500 ?
C9 C9a . 1.388(3) ?
C9 H9 . 0.9500 ?
C21 C22 . 1.362(3) ?
C21 C210 . 1.430(3) ?
C22 C23 . 1.403(4) ?
C22 H22 . 0.9500 ?
C23 C24 . 1.353(4) ?
C23 H23 . 0.9500 ?
C24 C25 . 1.412(4) ?
C24 H24 . 0.9500 ?
C25 C26 . 1.401(4) ?
C25 C210 . 1.418(3) ?
C26 C27 . 1.358(4) ?
C26 H26 . 0.9500 ?
C27 C28 . 1.399(4) ?
C27 H27 . 0.9500 ?
C28 C29 . 1.357(4) ?
C28 H28 . 0.9500 ?
C29 C210 . 1.413(3) ?
C29 H29 . 0.9500 ?

loop_
_geom_hbond_atom_site_label_D
_geom_hbond_atom_site_label_H
_geom_hbond_atom_site_label_A
_geom_hbond_site_symmetry_A
_geom_hbond_distance_DH
_geom_hbond_distance_HA
_geom_hbond_distance_DA
_geom_hbond_angle_DHA
_geom_hbond_publ_flag
C3 H3A O14 2_646 0.99 2.59 3.552(3) 164 no
C22 H22 N1 2_646 0.95 2.54 3.316(3) 139 no
C2 H2 Cg5 3_666 1.00 2.81 3.558(3) 132 no
C4 H4 Cg6 2_646 1.00 2.71 3.626(3) 153 no

loop_
_geom_torsion_atom_site_label_1
_geom_torsion_atom_site_label_2
_geom_torsion_atom_site_label_3
_geom_torsion_atom_site_label_4
_geom_torsion_site_symmetry_1
_geom_torsion_site_symmetry_2
_geom_torsion_site_symmetry_3
_geom_torsion_site_symmetry_4
_geom_torsion
_geom_torsion_publ_flag
C9a N1 C2 C21 . . . . -160.1(2) ?
O14 N1 C2 C21 . . . . 86.0(2) ?
C9a N1 C2 C3 . . . . 75.0(2) ?
O14 N1 C2 C3 . . . . -38.9(2) ?
N1 C2 C3 C4 . . . . 15.0(2) ?
C21 C2 C3 C4 . . . . -103.8(2) ?
C2 C3 C4 O14 . . . . 14.2(2) ?
C2 C3 C4 C5 . . . . -101.8(2) ?
O14 C4 C5 C5a . . . . -47.4(3) ?
C3 C4 C5 C5a . . . . 66.7(3) ?
C4 C5 C5a C6 . . . . -172.1(2) ?
C4 C5 C5a C9a . . . . 9.3(3) ?
C9a C5a C6 C7 . . . . -0.2(4) ?
C5 C5a C6 C7 . . . . -178.8(2) ?
C5a C6 C7 C8 . . . . 0.3(4) ?
C5a C6 C7 C71 . . . . -179.8(2) ?
C6 C7 C8 C9 . . . . 0.0(4) ?
C71 C7 C8 C9 . . . . -179.8(2) ?
C7 C8 C9 C9a . . . . -0.5(4) ?
C8 C9 C9a C5a . . . . 0.7(4) ?
C8 C9 C9a N1 . . . . 179.6(2) ?
C6 C5a C9a C9 . . . . -0.3(4) ?
C5 C5a C9a C9 . . . . 178.4(2) ?
C6 C5a C9a N1 . . . . -179.2(2) ?
C5 C5a C9a N1 . . . . -0.5(4) ?
O14 N1 C9a C9 . . . . -149.4(2) ?
C2 N1 C9a C9 . . . . 100.6(3) ?
O14 N1 C9a C5a . . . . 29.5(3) ?
C2 N1 C9a C5a . . . . -80.5(3) ?
C9a N1 O14 C4 . . . . -67.6(2) ?
C2 N1 O14 C4 . . . . 49.6(2) ?
C5 C4 O14 N1 . . . . 79.6(2) ?
C3 C4 O14 N1 . . . . -39.9(2) ?
N1 C2 C21 C22 . . . . -99.7(3) ?
C3 C2 C21 C22 . . . . 16.7(3) ?
N1 C2 C21 C210 . . . . 77.6(3) ?
C3 C2 C21 C210 . . . . -165.9(2) ?
C210 C21 C22 C23 . . . . 2.5(4) ?
C2 C21 C22 C23 . . . . 179.9(2) ?
C21 C22 C23 C24 . . . . -1.2(4) ?
C22 C23 C24 C25 . . . . -0.7(4) ?
C23 C24 C25 C26 . . . . -177.4(2) ?
C23 C24 C25 C210 . . . . 1.0(4) ?
C24 C25 C26 C27 . . . . 178.4(2) ?
C210 C25 C26 C27 . . . . 0.0(4) ?
C25 C26 C27 C28 . . . . 0.1(4) ?
C26 C27 C28 C29 . . . . 0.4(4) ?
C27 C28 C29 C210 . . . . -1.1(4) ?
C28 C29 C210 C25 . . . . 1.2(4) ?
C28 C29 C210 C21 . . . . -178.2(2) ?
C26 C25 C210 C29 . . . . -0.7(4) ?
C24 C25 C210 C29 . . . . -179.1(2) ?
C26 C25 C210 C21 . . . . 178.8(2) ?
C24 C25 C210 C21 . . . . 0.4(3) ?
C22 C21 C210 C29 . . . . 177.3(2) ?
C2 C21 C210 C29 . . . . -0.1(4) ?
C22 C21 C210 C25 . . . . -2.1(4) ?
C2 C21 C210 C25 . . . . -179.6(2) ?
